data_7720965
loop_
_publ_author_name
'Schmidt, Patrick'
'Romao, Carl P.'
'Meyer, Hans-J&#xfc;rgen'

_publ_section_title
;
 Structural evolution during reversible halogen intercalation into
 WTe<sub>2</sub>: commensurate-incommensurate WTe2I and multistage
 WTe<sub>2</sub>Br<sub><i>x</i></sub> (<i>x</i> = 0.5, 1.0 and 1.25).
;
_journal_issue 21
_journal_name_full 'Dalton transactions (Cambridge, England : 2003)'
_journal_page_first 8228
_journal_page_last 8242
_journal_paper_doi 10.1039/d6dt00529b
_journal_volume 55
_journal_year 2026
_chemical_formula_moiety 'Br10 Te48 W24, 10(Br2)'
_chemical_formula_sum 'Br30 Te48 W24'
_chemical_formula_weight 12934.50
_space_group_crystal_system orthorhombic
_space_group_IT_number 44
_space_group_name_Hall 'I 2 -2'
_space_group_name_H-M_alt 'I m m 2'
_audit_creation_date 2025-12-29
_audit_creation_method
;
Olex2 1.5
(compiled 2025.07.13 svn.rb7424aed for OlexSys, GUI svn.r7314)
;
_audit_update_record
;
2025-12-29 deposited with the CCDC.	2026-04-29 downloaded from the CCDC.
;
_cell_angle_alpha 90
_cell_angle_beta 90
_cell_angle_gamma 90
_cell_formula_units_Z 2
_cell_length_a 10.6218(4)
_cell_length_b 43.038(3)
_cell_length_c 12.6285(9)
_cell_measurement_reflns_used 2763
_cell_measurement_temperature 150.00(10)
_cell_measurement_theta_max 73.8870
_cell_measurement_theta_min 4.0250
_cell_volume 5773.0(6)
_computing_cell_refinement 'CrysAlisPro 1.171.44.129a (Rigaku OD, 2025)'
_computing_data_collection 'CrysAlisPro system (CCD 43.144a 64-bit (release 23-01-2025))'
_computing_data_reduction 'CrysAlisPro 1.171.44.129a (Rigaku OD, 2025)'
_computing_molecular_graphics 'Olex2 1.5 (Dolomanov et al., 2009)'
_computing_publication_material 'Olex2 1.5 (Dolomanov et al., 2009)'
_computing_structure_refinement 'SHELXL 2018/3 (Sheldrick, 2015)'
_diffrn_ambient_environment N~2~
_diffrn_ambient_temperature 150.00(10)
_diffrn_detector 'Hybrid Pixel Array Detector'
_diffrn_detector_area_resol_mean 10.0000
_diffrn_detector_type HyPix
_diffrn_measured_fraction_theta_full 0.997
_diffrn_measured_fraction_theta_max 0.997
_diffrn_measurement_details
;
List of Runs (angles in degrees, time in seconds):

  # Type    Start    End  Width  t~exp~   \w     \q     \k     \f   Frames
#--------------------------------------------------------------------------
  1  \w    -86.00 -13.00   0.50   10.00    --  -49.39 125.00 -50.00  146
  2  \w     34.00  92.00   0.50   10.00    --   49.39-125.00-128.00  116
  3  \w   -159.00 -73.00   0.50   20.00    --  -90.00-125.00-128.00  172
  4  \w    -85.00 -21.00   0.50   20.00    --  -90.00 125.00 -50.00  128
  5  \w     38.00 111.00   0.50   20.00    --  106.91-125.00-128.00  146
  6  \w     95.00 176.00   0.50   20.00    --  106.91 125.00 -50.00  162
  7  \w   -118.00 -73.00   0.50   10.00    --  -49.39-125.00  60.00   90
  8  \w    -26.00  22.00   0.50   10.00    --  -49.39  19.00-120.00   96
  9  \w   -118.00 -73.00   0.50   10.00    --  -49.39-125.00   0.00   90
 10  \w    -98.00 -43.00   0.50   10.00    --  -49.39   0.00   0.00  110
 11  \w    -26.00  22.00   0.50   10.00    --  -49.39  19.00 -30.00   96
 12  \w   -138.00 -83.00   0.50   20.00    --  -90.00   0.00  30.00  110
 13  \w    -66.00 -18.00   0.50   20.00    --  -90.00  57.00 -90.00   96
 14  \w   -138.00 -83.00   0.50   20.00    --  -90.00   0.00-180.00  110
 15  \w   -161.00 -84.00   0.50   20.00    --  -90.00 -37.00 120.00  154
 16  \w   -138.00 -83.00   0.50   20.00    --  -90.00   0.00  90.00  110
 17  \w   -161.00 -84.00   0.50   20.00    --  -90.00 -37.00 120.00  154
 18  \w    -66.00 -18.00   0.50   20.00    --  -90.00  57.00 -60.00   96
 19  \w     59.00 105.00   0.50   20.00    --  106.91 -99.00-120.00   92
 20  \w     51.00 110.00   0.50   20.00    --  106.91-125.00 -30.00  118
 21  \w     42.00  72.00   0.50   20.00    --  106.91-125.00   0.00   60
 22  \w     80.00 106.00   0.50   20.00    --  106.91 -99.00 -60.00   52
 23  \w     35.00  66.00   0.50   20.00    --  106.91 -57.00 120.00   62
 24  \w     37.00  66.00   0.50   20.00    --  106.91 -57.00   0.00   58
;
_diffrn_measurement_device 'four-circle diffractometer'
_diffrn_measurement_device_type 'XtaLAB Synergy, Dualflex, HyPix'
_diffrn_measurement_method '\w scans'
_diffrn_orient_matrix_type 'CrysAlisPro convention (1999,Acta A55,543-557)'
_diffrn_orient_matrix_UB_11 -0.0144711265
_diffrn_orient_matrix_UB_12 -0.0356055507
_diffrn_orient_matrix_UB_13 -0.0002795724
_diffrn_orient_matrix_UB_21 0.0100185591
_diffrn_orient_matrix_UB_22 -0.0003058882
_diffrn_orient_matrix_UB_23 0.1217599430
_diffrn_orient_matrix_UB_31 -0.1439301045
_diffrn_orient_matrix_UB_32 0.0035753952
_diffrn_orient_matrix_UB_33 0.0084610706
_diffrn_radiation_monochromator mirror
_diffrn_radiation_probe x-ray
_diffrn_radiation_type 'Cu K\a'
_diffrn_radiation_wavelength 1.54184
_diffrn_reflns_av_R_equivalents 0.0736
_diffrn_reflns_av_unetI/netI 0.0499
_diffrn_reflns_Laue_measured_fraction_full 0.997
_diffrn_reflns_Laue_measured_fraction_max 0.997
_diffrn_reflns_limit_h_max 7
_diffrn_reflns_limit_h_min -12
_diffrn_reflns_limit_k_max 51
_diffrn_reflns_limit_k_min -51
_diffrn_reflns_limit_l_max 14
_diffrn_reflns_limit_l_min -15
_diffrn_reflns_number 25309
_diffrn_reflns_point_group_measured_fraction_full 0.884
_diffrn_reflns_point_group_measured_fraction_max 0.884
_diffrn_reflns_theta_full 66.601
_diffrn_reflns_theta_max 66.601
_diffrn_reflns_theta_min 4.109
_diffrn_source 'micro-focus sealed X-ray tube'
_diffrn_source_type 'PhotonJet (Cu) X-ray Source'
_exptl_absorpt_coefficient_mu 148.873
_exptl_absorpt_correction_T_max 0.353
_exptl_absorpt_correction_T_min 0.010
_exptl_absorpt_correction_type analytical
_exptl_absorpt_process_details
;
CrysAlisPro 1.171.44.129a (Rigaku Oxford Diffraction, 2025)
Analytical numeric absorption correction using a multifaceted crystal
model based on expressions derived by R.C. Clark & J.S. Reid.
(Clark, R. C. & Reid, J. S. (1995). Acta Cryst. A51, 887-897)
Empirical absorption correction using spherical harmonics,
implemented in SCALE3 ABSPACK scaling algorithm.
;
_exptl_crystal_colour 'metallic black'
_exptl_crystal_colour_lustre metallic
_exptl_crystal_colour_primary black
_exptl_crystal_density_diffrn 7.441
_exptl_crystal_description plate
_exptl_crystal_F_000 10644
_exptl_crystal_size_max 0.431
_exptl_crystal_size_mid 0.014
_exptl_crystal_size_min 0.01
_refine_diff_density_max 1.059
_refine_diff_density_min -0.675
_refine_diff_density_rms 0.125
_refine_ls_abs_structure_details
;
 Refined as an inversion twin.
;
_refine_ls_abs_structure_Flack 0.56(6)
_refine_ls_extinction_method none
_refine_ls_goodness_of_fit_ref 1.046
_refine_ls_hydrogen_treatment undef
_refine_ls_matrix_type full
_refine_ls_number_parameters 267
_refine_ls_number_reflns 4856
_refine_ls_number_restraints 1
_refine_ls_restrained_S_all 1.046
_refine_ls_R_factor_all 0.1526
_refine_ls_R_factor_gt 0.1363
_refine_ls_shift/su_max 0.002
_refine_ls_shift/su_mean 0.000
_refine_ls_structure_factor_coef Fsqd
_refine_ls_weighting_details 'w=1/[\s^2^(Fo^2^)+(0.0040P)^2^+130.0000P] where P=(Fo^2^+2Fc^2^)/3'
_refine_ls_weighting_scheme calc
_refine_ls_wR_factor_gt 0.2842
_refine_ls_wR_factor_ref 0.2909
_reflns_Friedel_coverage 0.690
_reflns_Friedel_fraction_full 0.759
_reflns_Friedel_fraction_max 0.759
_reflns_number_gt 3874
_reflns_number_total 4856
_reflns_threshold_expression 'I > 2\s(I)'
_cod_data_source_file d6dt00529b5.cif
_cod_data_source_block ps1001_wte2brx
_cod_depositor_comments 'Adding full bibliography for 7720961--7720965.cif.'
_cod_database_code 7720965
_shelx_shelxl_version_number 2018/3
_chemical_oxdiff_formula 'Br1.25 Te2 W1 '
_shelx_space_group_comment
;
The symmetry employed for this shelxl refinement is uniquely defined
by the following loop, which should always be used as a source of
symmetry information in preference to the above space-group names.
They are only intended as comments.
;
_shelx_estimated_absorpt_t_max 0.318
_shelx_estimated_absorpt_t_min 0.010
_diffrn_oxdiff_digest_od_ed
;

;
_diffrn_oxdiff_measurement_exp_name PS1001_WTe2Br2_v6.par
_olex2_refinement_description
;
1. Twinned data refinement
 Scales: 0.44(6)
 0.56(6)
;
_olex2_diffrn_ambient_temperature_device 'Oxford Cryosystems'
_olex2_exptl_crystal_mounting_method 'The crystal was mounted on a MITIGEN holder in perfluoroether oil'
_olex2_submission_special_instructions 'No special instructions were received'
_oxdiff_exptl_absorpt_empirical_details
;
Empirical correction (ABSPACK) includes:
- Absorption correction using spherical harmonics
- Frame scaling
- Detector area scaling
- B-factor correction
;
_oxdiff_exptl_absorpt_empirical_full_max 26.451
_oxdiff_exptl_absorpt_empirical_full_min 0.156

loop_
_space_group_symop_operation_xyz
'x, y, z'
'-x, -y, z'
'x, -y, z'
'-x, y, z'
'x+1/2, y+1/2, z+1/2'
'-x+1/2, -y+1/2, z+1/2'
'x+1/2, -y+1/2, z+1/2'
'-x+1/2, y+1/2, z+1/2'

loop_
_atom_site_label
_atom_site_type_symbol
_atom_site_fract_x
_atom_site_fract_y
_atom_site_fract_z
_atom_site_U_iso_or_equiv
_atom_site_adp_type
_atom_site_occupancy
_atom_site_site_symmetry_order
_atom_site_calc_flag
_atom_site_refinement_flags_posn
_atom_site_refinement_flags_adp
_atom_site_refinement_flags_occupancy
_atom_site_disorder_assembly
_atom_site_disorder_group
W4 W 0.500000 0.3794(2) 0.0723(8) 0.055(2) Uani 1 2 d S T P . .
W8 W 0.500000 0.3803(2) 0.5768(8) 0.057(2) Uani 1 2 d S T P . .
W6 W 0.1607(5) 0.38098(15) 0.5719(5) 0.056(2) Uani 1 1 d . . . . .
W3 W 0.3417(5) 0.38499(16) 0.2475(5) 0.058(2) Uani 1 1 d . . . . .
W2 W 0.1886(4) 0.37822(15) 0.0703(5) 0.057(2) Uani 1 1 d . . . . .
W5 W 0.000000 0.3832(2) 0.7490(7) 0.055(2) Uani 1 2 d S T P . .
W7 W 0.3155(5) 0.38508(15) 0.7480(5) 0.058(2) Uani 1 1 d . . . . .
W1 W 0.000000 0.3858(2) 0.2403(8) 0.064(3) Uani 1 2 d S T P . .
Te1 Te 0.000000 0.3357(3) 0.1159(9) 0.053(3) Uani 1 2 d S T P . .
Te3 Te 0.3411(6) 0.3323(2) 0.1265(6) 0.052(2) Uani 1 1 d . . . . .
Te13 Te 0.000000 0.4055(3) 0.9515(10) 0.055(3) Uani 1 2 d S T P . .
Te12 Te 0.500000 0.3538(3) 0.3811(9) 0.057(3) Uani 1 2 d S T P . .
Te15 Te 0.3329(6) 0.4157(2) -0.0525(7) 0.055(2) Uani 1 1 d . . . . .
Te14 Te 0.1712(6) 0.3461(2) 0.8708(7) 0.061(3) Uani 1 1 d . . . . .
Te10 Te 0.1651(6) 0.3557(2) 0.3727(7) 0.060(3) Uani 1 1 d . . . . .
Te8 Te 0.500000 0.4294(3) 0.7073(10) 0.055(3) Uani 1 2 d S T P . .
Te6 Te 0.1594(7) 0.43137(17) 0.7032(7) 0.052(2) Uani 1 1 d . . . . .
Te16 Te 0.500000 0.3555(3) 0.8679(10) 0.060(3) Uani 1 2 d S T P . .
Te9 Te 0.000000 0.4186(3) 0.4440(11) 0.057(3) Uani 1 2 d S T P . .
Te11 Te 0.3342(6) 0.41777(19) 0.4490(7) 0.055(2) Uani 1 1 d . . . . .
Te5 Te 0.000000 0.3347(3) 0.6167(10) 0.059(3) Uani 1 2 d S T P . .
Te7 Te 0.3283(7) 0.3357(2) 0.6187(7) 0.058(2) Uani 1 1 d . . . . .
Te4 Te 0.500000 0.4313(3) 0.1945(12) 0.063(3) Uani 1 2 d S T P . .
Te2 Te 0.1726(7) 0.4291(3) 0.1916(8) 0.071(3) Uani 1 1 d . . . . .
Br5 Br 0.500000 0.2961(5) 0.3756(16) 0.063(5) Uani 1 2 d S T P . .
Br6 Br 0.500000 0.2969(5) 0.8534(18) 0.064(5) Uani 1 2 d S T P . .
Br3 Br 0.1794(15) 0.2597(4) 0.6973(16) 0.078(4) Uani 1 1 d . . . . .
Br4 Br 0.1674(12) 0.2984(4) 0.3571(14) 0.071(4) Uani 1 1 d . . . . .
Br7 Br 0.000000 0.4636(6) 0.9607(19) 0.071(6) Uani 1 2 d S T P . .
Br8 Br 0.317(2) 0.500000 1.052(2) 0.074(6) Uani 1 2 d S T P . .
Br1 Br 0.500000 0.2249(6) 0.395(2) 0.074(6) Uani 1 2 d S T P . .
Br9 Br 0.316(2) 0.500000 0.853(2) 0.075(6) Uani 1 2 d S T P . .
Br10 Br 0.000000 0.500000 0.591(6) 0.19(4) Uani 1 4 d S T P . .
Br2 Br 0.3175(12) 0.2438(5) 0.5615(18) 0.086(5) Uani 1 1 d . . . . .
Br12 Br 0.292(4) 0.500000 0.602(8) 0.29(5) Uani 1 2 d S T P . .
Br13 Br 0.302(6) 0.500000 0.276(10) 0.35(8) Uani 1 2 d S T P . .
Br11 Br 0.000000 0.500000 0.308(7) 0.24(6) Uani 1 4 d S T P . .

loop_
_atom_site_aniso_label
_atom_site_aniso_U_11
_atom_site_aniso_U_22
_atom_site_aniso_U_33
_atom_site_aniso_U_23
_atom_site_aniso_U_13
_atom_site_aniso_U_12
W4 0.031(3) 0.080(5) 0.055(5) 0.007(4) 0.000 0.000
W8 0.037(4) 0.079(5) 0.053(5) -0.003(4) 0.000 0.000
W6 0.034(3) 0.077(4) 0.055(4) -0.005(3) 0.001(3) -0.001(2)
W3 0.032(3) 0.091(4) 0.051(3) 0.000(3) -0.001(3) 0.000(2)
W2 0.031(3) 0.081(4) 0.060(4) 0.005(3) -0.001(3) 0.000(2)
W5 0.035(4) 0.076(5) 0.055(5) 0.000(4) 0.000 0.000
W7 0.042(3) 0.080(4) 0.052(4) 0.001(3) -0.002(3) 0.000(2)
W1 0.069(6) 0.070(5) 0.055(6) 0.001(4) 0.000 0.000
Te1 0.026(4) 0.076(7) 0.055(7) -0.005(5) 0.000 0.000
Te3 0.031(3) 0.081(5) 0.045(4) -0.002(3) 0.001(3) -0.001(3)
Te13 0.023(4) 0.095(8) 0.049(6) 0.004(6) 0.000 0.000
Te12 0.024(4) 0.109(9) 0.037(6) -0.005(6) 0.000 0.000
Te15 0.033(3) 0.085(5) 0.046(4) 0.000(4) 0.001(3) 0.002(3)
Te14 0.028(3) 0.104(6) 0.049(5) -0.004(5) 0.002(3) -0.001(3)
Te10 0.025(3) 0.100(6) 0.055(5) -0.007(4) 0.001(3) -0.002(3)
Te8 0.035(5) 0.073(7) 0.057(7) -0.003(5) 0.000 0.000
Te6 0.043(4) 0.055(4) 0.059(5) -0.005(3) -0.002(4) -0.001(3)
Te16 0.033(5) 0.093(8) 0.056(7) -0.001(6) 0.000 0.000
Te9 0.036(5) 0.077(7) 0.058(7) 0.000(6) 0.000 0.000
Te11 0.032(3) 0.076(5) 0.057(4) -0.002(4) 0.000(3) 0.000(3)
Te5 0.029(5) 0.095(9) 0.052(7) -0.001(6) 0.000 0.000
Te7 0.031(3) 0.084(5) 0.058(5) 0.004(4) 0.001(3) 0.000(3)
Te4 0.024(4) 0.091(8) 0.074(8) 0.005(7) 0.000 0.000
Te2 0.020(3) 0.126(8) 0.066(6) -0.002(5) -0.004(3) 0.003(4)
Br5 0.020(6) 0.118(15) 0.051(11) 0.003(10) 0.000 0.000
Br6 0.060(10) 0.065(11) 0.067(13) -0.008(9) 0.000 0.000
Br3 0.057(8) 0.084(9) 0.092(11) -0.002(8) 0.021(8) 0.004(7)
Br4 0.041(6) 0.087(9) 0.086(11) 0.008(8) 0.001(7) 0.001(6)
Br7 0.029(7) 0.124(18) 0.058(12) -0.003(11) 0.000 0.000
Br8 0.064(11) 0.065(11) 0.094(16) 0.000 0.010(12) 0.000
Br1 0.041(9) 0.102(15) 0.078(14) 0.000(12) 0.000 0.000
Br9 0.054(10) 0.092(14) 0.079(15) 0.000 0.013(10) 0.000
Br10 0.37(13) 0.06(2) 0.15(6) 0.000 0.000 0.000
Br2 0.036(6) 0.118(13) 0.104(13) 0.027(11) 0.009(8) 0.002(6)
Br12 0.06(2) 0.45(13) 0.37(11) 0.000 0.11(4) 0.000
Br13 0.19(5) 0.064(18) 0.8(2) 0.000 -0.30(9) 0.000
Br11 0.5(2) 0.05(2) 0.17(7) 0.000 0.000 0.000

loop_
_atom_type_symbol
_atom_type_description
_atom_type_scat_dispersion_real
_atom_type_scat_dispersion_imag
_atom_type_scat_source
Br Br -0.6763 1.2805 'International Tables Vol C Tables 4.2.6.8 and 6.1.1.4'
Te Te -0.1759 6.3531 'International Tables Vol C Tables 4.2.6.8 and 6.1.1.4'
W W -5.4734 5.5774 'International Tables Vol C Tables 4.2.6.8 and 6.1.1.4'

loop_
_exptl_crystal_face_index_h
_exptl_crystal_face_index_k
_exptl_crystal_face_index_l
_exptl_crystal_face_perp_dist
-1 0 0 0.0469
1 0 0 0.3762
0 -1 0 0.0026
0 1 0 0.0062
0 0 1 0.0081
0 0 -1 0.0054

loop_
_geom_angle_atom_site_label_1
_geom_angle_atom_site_label_2
_geom_angle_atom_site_label_3
_geom_angle
_geom_angle_site_symmetry_1
_geom_angle_site_symmetry_3
_geom_angle_publ_flag
W3 W4 W3 74.2(3) 4_655 . ?
W3 W4 Te15 140.2(4) 4_655 . ?
W3 W4 Te15 140.2(4) . 4_655 ?
W3 W4 Te15 90.9(2) 4_655 4_655 ?
W3 W4 Te15 90.9(2) . . ?
Te3 W4 W3 59.5(2) 4_655 4_655 ?
Te3 W4 W3 59.5(2) . . ?
Te3 W4 W3 103.8(4) . 4_655 ?
Te3 W4 W3 103.8(4) 4_655 . ?
Te3 W4 Te3 76.6(4) 4_655 . ?
Te3 W4 Te15 159.3(5) 4_655 . ?
Te3 W4 Te15 99.3(2) . . ?
Te3 W4 Te15 159.3(5) . 4_655 ?
Te3 W4 Te15 99.3(2) 4_655 4_655 ?
Te3 W4 Te16 87.6(4) . 1_554 ?
Te3 W4 Te16 87.6(4) 4_655 1_554 ?
Te15 W4 Te15 77.3(4) 4_655 . ?
Te16 W4 W3 140.3(2) 1_554 4_655 ?
Te16 W4 W3 140.3(2) 1_554 . ?
Te16 W4 Te15 71.8(4) 1_554 . ?
Te16 W4 Te15 71.8(4) 1_554 4_655 ?
Te4 W4 W3 58.5(3) . . ?
Te4 W4 W3 58.5(3) . 4_655 ?
Te4 W4 Te3 118.0(4) . 4_655 ?
Te4 W4 Te3 118.0(4) . . ?
Te4 W4 Te15 82.1(4) . . ?
Te4 W4 Te15 82.1(4) . 4_655 ?
Te4 W4 Te16 146.3(6) . 1_554 ?
W7 W8 W7 84.1(3) . 4_655 ?
Te12 W8 W7 134.5(2) . 4_655 ?
Te12 W8 W7 134.5(2) . . ?
Te12 W8 Te11 74.1(4) . . ?
Te12 W8 Te11 74.1(4) . 4_655 ?
Te8 W8 W7 59.3(3) . 4_655 ?
Te8 W8 W7 59.3(3) . . ?
Te8 W8 Te12 152.7(6) . . ?
Te8 W8 Te11 84.4(4) . 4_655 ?
Te8 W8 Te11 84.4(4) . . ?
Te8 W8 Te7 116.1(4) . . ?
Te8 W8 Te7 116.1(4) . 4_655 ?
Te11 W8 W7 88.0(2) 4_655 4_655 ?
Te11 W8 W7 88.0(2) . . ?
Te11 W8 W7 141.6(4) 4_655 . ?
Te11 W8 W7 141.6(4) . 4_655 ?
Te11 W8 Te11 75.3(4) . 4_655 ?
Te7 W8 W7 111.0(4) . 4_655 ?
Te7 W8 W7 56.8(3) . . ?
Te7 W8 W7 111.0(4) 4_655 . ?
Te7 W8 W7 56.8(3) 4_655 4_655 ?
Te7 W8 Te12 83.1(4) 4_655 . ?
Te7 W8 Te12 83.1(4) . . ?
Te7 W8 Te11 95.4(3) . . ?
Te7 W8 Te11 156.9(4) . 4_655 ?
Te7 W8 Te11 95.5(3) 4_655 4_655 ?
Te7 W8 Te11 156.9(4) 4_655 . ?
Te7 W8 Te7 84.9(5) . 4_655 ?
W5 W6 Te9 93.9(3) . . ?
W5 W6 Te11 142.8(3) . . ?
W7 W6 W5 73.7(2) . . ?
W7 W6 Te9 140.7(4) . . ?
W7 W6 Te11 91.0(3) . . ?
Te10 W6 W5 138.9(3) . . ?
Te10 W6 W7 138.7(3) . . ?
Te10 W6 Te9 73.5(4) . . ?
Te10 W6 Te11 73.3(3) . . ?
Te6 W6 W5 59.2(3) . . ?
Te6 W6 W7 57.7(2) . . ?
Te6 W6 Te10 150.8(4) . . ?
Te6 W6 Te9 83.7(3) . . ?
Te6 W6 Te11 83.9(3) . . ?
Te9 W6 Te11 76.5(3) . . ?
Te5 W6 W5 58.1(3) . . ?
Te5 W6 W7 104.8(3) . . ?
Te5 W6 Te10 84.8(4) . . ?
Te5 W6 Te6 117.3(4) . . ?
Te5 W6 Te9 99.2(3) . . ?
Te5 W6 Te11 158.1(4) . . ?
Te5 W6 Te7 80.7(3) . . ?
Te7 W6 W5 104.5(3) . . ?
Te7 W6 W7 58.7(3) . . ?
Te7 W6 Te10 84.4(3) . . ?
Te7 W6 Te6 116.3(3) . . ?
Te7 W6 Te9 157.8(4) . . ?
Te7 W6 Te11 95.3(3) . . ?
W4 W3 Te11 138.8(3) . . ?
W2 W3 W4 72.8(2) . . ?
W2 W3 Te11 137.6(3) . . ?
Te3 W3 W4 59.1(3) . . ?
Te3 W3 W2 57.5(2) . . ?
Te3 W3 Te10 86.5(3) . . ?
Te3 W3 Te11 152.9(4) . . ?
Te12 W3 W4 94.4(3) . . ?
Te12 W3 W2 143.5(4) . . ?
Te12 W3 Te3 86.5(4) . . ?
Te12 W3 Te10 80.8(3) . . ?
Te12 W3 Te11 73.5(3) . . ?
Te10 W3 W4 145.6(4) . . ?
Te10 W3 W2 90.9(3) . . ?
Te10 W3 Te11 72.6(3) . . ?
Te4 W3 W4 59.4(4) . . ?
Te4 W3 W2 104.0(4) . . ?
Te4 W3 Te3 118.5(4) . . ?
Te4 W3 Te12 97.6(4) . . ?
Te4 W3 Te10 154.9(5) . . ?
Te4 W3 Te11 82.9(4) . . ?
Te4 W3 Te2 80.3(3) . . ?
Te2 W3 W4 104.7(3) . . ?
Te2 W3 W2 58.4(3) . . ?
Te2 W3 Te3 115.7(4) . . ?
Te2 W3 Te12 156.0(4) . . ?
Te2 W3 Te10 91.1(3) . . ?
Te2 W3 Te11 82.5(3) . . ?
W3 W2 W1 78.5(2) . . ?
W3 W2 Te14 142.4(3) . 1_554 ?
Te1 W2 W3 108.9(3) . . ?
Te1 W2 W1 55.4(3) . . ?
Te1 W2 Te14 79.6(3) . 1_554 ?
Te3 W2 W3 60.4(3) . . ?
Te3 W2 W1 107.5(3) . . ?
Te3 W2 Te1 83.9(3) . . ?
Te3 W2 Te13 154.7(4) . 1_554 ?
Te3 W2 Te15 104.6(3) . . ?
Te3 W2 Te14 85.2(3) . 1_554 ?
Te3 W2 Te2 119.7(4) . . ?
Te13 W2 W3 144.7(4) 1_554 . ?
Te13 W2 W1 81.7(3) 1_554 . ?
Te13 W2 Te1 82.5(3) 1_554 . ?
Te13 W2 Te14 71.5(4) 1_554 1_554 ?
Te15 W2 W3 93.9(3) . . ?
Te15 W2 W1 137.1(4) . . ?
Te15 W2 Te1 156.8(4) . . ?
Te15 W2 Te13 81.2(3) . 1_554 ?
Te15 W2 Te14 79.7(3) . 1_554 ?
Te14 W2 W1 130.2(3) 1_554 . ?
Te2 W2 W3 59.4(3) . . ?
Te2 W2 W1 56.7(3) . . ?
Te2 W2 Te1 112.0(4) . . ?
Te2 W2 Te13 85.3(4) . 1_554 ?
Te2 W2 Te15 82.9(3) . . ?
Te2 W2 Te14 152.7(4) . 1_554 ?
W6 W5 W6 74.6(3) 4 . ?
W6 W5 Te14 142.4(4) . 4 ?
W6 W5 Te14 91.3(2) 4 4 ?
W6 W5 Te14 91.3(2) . . ?
W6 W5 Te14 142.4(4) 4 . ?
Te13 W5 W6 139.1(2) . 4 ?
Te13 W5 W6 139.1(2) . . ?
Te13 W5 Te14 72.1(4) . . ?
Te13 W5 Te14 72.1(4) . 4 ?
Te13 W5 Te6 86.1(4) . . ?
Te13 W5 Te6 86.1(4) . 4 ?
Te14 W5 Te14 78.8(4) 4 . ?
Te6 W5 W6 103.4(4) 4 . ?
Te6 W5 W6 58.9(3) . . ?
Te6 W5 W6 58.9(3) 4 4 ?
Te6 W5 W6 103.4(4) . 4 ?
Te6 W5 Te14 98.2(3) 4 4 ?
Te6 W5 Te14 158.0(5) . 4 ?
Te6 W5 Te14 158.0(5) 4 . ?
Te6 W5 Te14 98.2(3) . . ?
Te6 W5 Te6 76.4(4) . 4 ?
Te5 W5 W6 58.4(3) . . ?
Te5 W5 W6 58.4(3) . 4 ?
Te5 W5 Te13 149.2(6) . . ?
Te5 W5 Te14 84.3(4) . 4 ?
Te5 W5 Te14 84.3(4) . . ?
Te5 W5 Te6 117.3(4) . 4 ?
Te5 W5 Te6 117.3(4) . . ?
W6 W7 W8 78.5(2) . . ?
W6 W7 Te15 141.0(3) . 1_556 ?
W6 W7 Te8 108.2(3) . . ?
W6 W7 Te16 145.6(4) . . ?
Te15 W7 W8 130.0(3) 1_556 . ?
Te14 W7 W8 138.3(4) . . ?
Te14 W7 W6 94.7(3) . . ?
Te14 W7 Te15 79.6(3) . 1_556 ?
Te14 W7 Te8 156.2(4) . . ?
Te14 W7 Te16 78.9(3) . . ?
Te8 W7 W8 55.9(3) . . ?
Te8 W7 Te15 78.5(3) . 1_556 ?
Te8 W7 Te16 85.3(3) . . ?
Te6 W7 W8 108.3(3) . . ?
Te6 W7 W6 60.4(2) . . ?
Te6 W7 Te15 83.2(3) . 1_556 ?
Te6 W7 Te14 103.3(3) . . ?
Te6 W7 Te8 83.5(3) . . ?
Te6 W7 Te16 154.0(4) . . ?
Te6 W7 Te7 119.8(3) . . ?
Te16 W7 W8 84.2(3) . . ?
Te16 W7 Te15 71.6(3) . 1_556 ?
Te7 W7 W8 57.4(3) . . ?
Te7 W7 W6 59.4(2) . . ?
Te7 W7 Te15 154.3(4) . 1_556 ?
Te7 W7 Te14 83.6(3) . . ?
Te7 W7 Te8 113.3(4) . . ?
Te7 W7 Te16 86.2(4) . . ?
W2 W1 W2 85.4(3) 4 . ?
Te1 W1 W2 58.9(3) . 4 ?
Te1 W1 W2 58.9(3) . . ?
Te1 W1 Te10 88.7(4) . . ?
Te1 W1 Te10 88.7(4) . 4 ?
Te1 W1 Te9 154.8(6) . . ?
Te1 W1 Te2 115.2(4) . 4 ?
Te1 W1 Te2 115.2(4) . . ?
Te10 W1 W2 145.4(4) . 4 ?
Te10 W1 W2 87.6(2) . . ?
Te10 W1 W2 145.4(4) 4 . ?
Te10 W1 W2 87.6(2) 4 4 ?
Te10 W1 Te10 79.3(4) 4 . ?
Te10 W1 Te9 72.1(3) 4 . ?
Te10 W1 Te9 72.1(3) . . ?
Te9 W1 W2 133.6(2) . . ?
Te9 W1 W2 133.6(2) . 4 ?
Te2 W1 W2 56.4(3) 4 4 ?
Te2 W1 W2 111.9(4) . 4 ?
Te2 W1 W2 56.4(3) . . ?
Te2 W1 W2 111.9(4) 4 . ?
Te2 W1 Te10 91.8(3) 4 4 ?
Te2 W1 Te10 154.5(5) . 4 ?
Te2 W1 Te10 91.8(3) . . ?
Te2 W1 Te10 154.5(5) 4 . ?
Te2 W1 Te9 82.4(4) . . ?
Te2 W1 Te9 82.4(4) 4 . ?
Te2 W1 Te2 86.1(5) . 4 ?
W2 Te1 W2 92.4(4) . 4 ?
W1 Te1 W2 65.7(3) . . ?
W1 Te1 W2 65.7(3) . 4 ?
W4 Te3 W3 61.4(3) . . ?
W2 Te3 W4 75.9(3) . . ?
W2 Te3 W3 62.1(3) . . ?
W2 Te13 W2 92.9(4) 1_556 4_556 ?
W5 Te13 W2 111.1(4) . 4_556 ?
W5 Te13 W2 111.1(4) . 1_556 ?
Br7 Te13 W2 113.5(5) . 4_556 ?
Br7 Te13 W2 113.5(5) . 1_556 ?
Br7 Te13 W5 113.2(7) . . ?
W8 Te12 W3 110.7(5) . . ?
W8 Te12 W3 110.7(5) . 4_655 ?
W3 Te12 W3 75.9(4) . 4_655 ?
Br5 Te12 W8 116.4(7) . . ?
Br5 Te12 W3 118.3(5) . 4_655 ?
Br5 Te12 W3 118.3(5) . . ?
W4 Te15 W7 106.0(4) . 1_554 ?
W2 Te15 W4 73.0(3) . . ?
W2 Te15 W7 101.1(3) . 1_554 ?
W5 Te14 W2 104.1(4) . 1_556 ?
W7 Te14 W2 99.5(3) . 1_556 ?
W7 Te14 W5 73.3(3) . . ?
W6 Te10 W3 110.9(3) . . ?
W6 Te10 W1 111.1(4) . . ?
W1 Te10 W3 82.5(3) . . ?
Br4 Te10 W6 118.0(6) . . ?
Br4 Te10 W3 113.8(5) . . ?
Br4 Te10 W1 115.3(5) . . ?
W8 Te8 W7 64.7(3) . 4_655 ?
W8 Te8 W7 64.7(3) . . ?
W7 Te8 W7 89.5(4) 4_655 . ?
W6 Te6 W5 62.0(3) . . ?
W7 Te6 W6 62.0(2) . . ?
W7 Te6 W5 76.9(3) . . ?
W4 Te16 W7 109.7(4) 1_556 4_655 ?
W4 Te16 W7 109.7(4) 1_556 . ?
W7 Te16 W7 89.5(5) . 4_655 ?
Br6 Te16 W4 115.8(7) . 1_556 ?
Br6 Te16 W7 114.6(5) . . ?
Br6 Te16 W7 114.6(5) . 4_655 ?
W6 Te9 W6 73.5(4) . 4 ?
W6 Te9 W1 102.9(4) . . ?
W6 Te9 W1 102.9(4) 4 . ?
W8 Te11 W3 101.6(3) . . ?
W6 Te11 W8 77.4(3) . . ?
W6 Te11 W3 102.8(3) . . ?
W6 Te5 W6 79.0(5) 4 . ?
W5 Te5 W6 63.4(4) . 4 ?
W5 Te5 W6 63.4(4) . . ?
W8 Te7 W6 83.6(3) . . ?
W7 Te7 W8 65.8(3) . . ?
W7 Te7 W6 61.9(3) . . ?
W3 Te4 W4 62.1(3) . . ?
W3 Te4 W4 62.1(3) 4_655 . ?
W3 Te4 W3 77.3(5) 4_655 . ?
W2 Te2 W3 62.2(3) . . ?
W2 Te2 W1 66.9(3) . . ?
W1 Te2 W3 84.7(4) . . ?

loop_
_geom_bond_atom_site_label_1
_geom_bond_atom_site_label_2
_geom_bond_distance
_geom_bond_site_symmetry_2
_geom_bond_publ_flag
W4 W3 2.789(9) . ?
W4 W3 2.789(9) 4_655 ?
W4 Te3 2.725(11) . ?
W4 Te3 2.725(11) 4_655 ?
W4 Te15 2.843(11) . ?
W4 Te15 2.843(11) 4_655 ?
W4 Te16 2.778(16) 1_554 ?
W4 Te4 2.716(17) . ?
W8 W7 2.925(9) 4_655 ?
W8 W7 2.925(9) . ?
W8 Te12 2.723(15) . ?
W8 Te8 2.680(15) . ?
W8 Te11 2.883(11) . ?
W8 Te11 2.883(11) 4_655 ?
W8 Te7 2.701(11) . ?
W8 Te7 2.701(11) 4_655 ?
W6 W5 2.815(9) . ?
W6 W7 2.772(9) . ?
W6 Te10 2.741(11) . ?
W6 Te6 2.730(10) . ?
W6 Te9 2.852(12) . ?
W6 Te11 2.883(11) . ?
W6 Te5 2.682(13) . ?
W6 Te7 2.706(10) . ?
W3 W2 2.781(8) . ?
W3 Te3 2.736(11) . ?
W3 Te12 2.735(12) . ?
W3 Te10 2.758(10) . ?
W3 Te11 2.910(11) . ?
W3 Te4 2.692(13) . ?
W3 Te2 2.706(12) . ?
W2 W1 2.955(9) . ?
W2 Te1 2.775(11) . ?
W2 Te3 2.653(10) . ?
W2 Te13 2.763(11) 1_554 ?
W2 Te15 2.713(10) . ?
W2 Te14 2.879(12) 1_554 ?
W2 Te2 2.676(13) . ?
W5 Te13 2.731(16) . ?
W5 Te14 2.866(11) 4 ?
W5 Te14 2.866(11) . ?
W5 Te6 2.738(10) . ?
W5 Te6 2.738(10) 4 ?
W5 Te5 2.672(16) . ?
W7 Te15 2.849(11) 1_556 ?
W7 Te14 2.750(11) . ?
W7 Te8 2.782(11) . ?
W7 Te6 2.653(10) . ?
W7 Te16 2.783(11) . ?
W7 Te7 2.685(12) . ?
W1 Te1 2.668(15) . ?
W1 Te10 2.748(12) . ?
W1 Te10 2.748(12) 4 ?
W1 Te9 2.933(17) . ?
W1 Te2 2.685(12) 4 ?
W1 Te2 2.685(12) . ?
Te13 Br7 2.50(3) . ?
Te12 Br5 2.48(3) . ?
Te10 Br4 2.473(19) . ?
Te16 Br6 2.53(2) . ?
Br3 Br2 2.36(2) . ?
Br8 Br9 2.51(3) . ?

loop_
_twin_individual_id
_twin_individual_mass_fraction_refined
1 0.44(6)
2 0.56(6)

loop_
_exptl_oxdiff_crystal_face_indexfrac_h
_exptl_oxdiff_crystal_face_indexfrac_k
_exptl_oxdiff_crystal_face_indexfrac_l
_exptl_oxdiff_crystal_face_x
_exptl_oxdiff_crystal_face_y
_exptl_oxdiff_crystal_face_z
-0.9996 0.0142 -0.0005 0.0140 -0.0101 0.1439
0.9996 -0.0142 0.0005 -0.0140 0.0101 -0.1439
-0.0009 -0.9991 -0.0011 0.0356 0.0002 -0.0034
0.0009 0.9991 0.0011 -0.0356 -0.0002 0.0034
-0.0002 -0.0160 1.0000 0.0003 0.1218 0.0084
0.0002 0.0160 -1.0000 -0.0003 -0.1218 -0.0084
